data_4077343
loop_
_publ_author_name
'Cabeza, Javier A.'
'del R\'io, Ignacio'
'Grepioni, Fabrizia'
'Moreno, Marta'
'Riera, V\'ictor'
'Su\'arez, Marta'

_publ_section_title
;
 Reactivity of [Ru2(\m-\h1:\h1-NCPh2)(\m-\h1:\h2-PhCCHPh)(CO)6] with
 Alkynes. Insertion Reactions of Nonactivated Alkynes into Ru&#x2212;C and
 Ru&#x2212;N Bonds
;
_journal_issue 20
_journal_name_full Organometallics
_journal_page_first 4190
_journal_paper_doi 10.1021/om0102854
_journal_volume 20
_journal_year 2001
_chemical_formula_sum 'C35 H23 Cl2 N O5 Ru2'
_chemical_formula_weight 810.58
_chemical_name_systematic
;
  ?
;
_space_group_IT_number 14
_symmetry_cell_setting monoclinic
_symmetry_space_group_name_Hall '-P 2yn'
_symmetry_space_group_name_H-M 'P 1 21/n 1'
_atom_sites_solution_hydrogens geom
_atom_sites_solution_primary direct
_atom_sites_solution_secondary difmap
_audit_creation_method SHELXL-97
_cell_angle_alpha 90.00
_cell_angle_beta 95.34(4)
_cell_angle_gamma 90.00
_cell_formula_units_Z 4
_cell_length_a 9.320(8)
_cell_length_b 17.770(9)
_cell_length_c 16.396(3)
_cell_measurement_temperature 223(2)
_cell_volume 2704(3)
_computing_structure_refinement 'SHELXL-97 (Sheldrick, 1997)'
_computing_structure_solution 'SHELXS-97 (Sheldrick, 1990)'
_diffrn_ambient_temperature 223(2)
_diffrn_measured_fraction_theta_full 0.780
_diffrn_measured_fraction_theta_max 0.780
_diffrn_radiation_monochromator graphite
_diffrn_radiation_source 'fine-focus sealed tube'
_diffrn_radiation_type MoK\a
_diffrn_radiation_wavelength 0.71069
_diffrn_reflns_av_R_equivalents 0.0412
_diffrn_reflns_av_sigmaI/netI 0.0748
_diffrn_reflns_limit_h_max 12
_diffrn_reflns_limit_h_min -12
_diffrn_reflns_limit_k_max 26
_diffrn_reflns_limit_k_min 0
_diffrn_reflns_limit_l_max 19
_diffrn_reflns_limit_l_min 0
_diffrn_reflns_number 7221
_diffrn_reflns_theta_full 31.42
_diffrn_reflns_theta_max 31.42
_diffrn_reflns_theta_min 3.0
_exptl_absorpt_coefficient_mu 1.366
_exptl_absorpt_correction_T_max 1.00
_exptl_absorpt_correction_T_min 0.76
_exptl_absorpt_correction_type psi-scan
_exptl_crystal_colour yellow
_exptl_crystal_density_diffrn 1.991
_exptl_crystal_density_method 'not measured'
_exptl_crystal_F_000 1608
_exptl_crystal_size_max 0.34
_exptl_crystal_size_mid 0.22
_exptl_crystal_size_min 0.20
_refine_diff_density_max 1.088
_refine_diff_density_min -1.185
_refine_diff_density_rms 0.185
_refine_ls_extinction_coef 0.0000(4)
_refine_ls_extinction_expression Fc^*^=kFc[1+0.001xFc^2^\l^3^/sin(2\q)]^-1/4^
_refine_ls_extinction_method SHELXL
_refine_ls_goodness_of_fit_ref 0.969
_refine_ls_hydrogen_treatment mixed
_refine_ls_matrix_type full
_refine_ls_number_parameters 356
_refine_ls_number_reflns 6979
_refine_ls_number_restraints 0
_refine_ls_restrained_S_all 0.969
_refine_ls_R_factor_all 0.1244
_refine_ls_R_factor_gt 0.0600
_refine_ls_shift/su_max 0.007
_refine_ls_shift/su_mean 0.002
_refine_ls_structure_factor_coef Fsqd
_refine_ls_weighting_details 'calc w=1/[\s^2^(Fo^2^)+(0.1058P)^2^+14.7014P] where P=(Fo^2^+2Fc^2^)/3'
_refine_ls_weighting_scheme calc
_refine_ls_wR_factor_gt 0.1584
_refine_ls_wR_factor_ref 0.1931
_reflns_number_gt 4093
_reflns_number_total 6979
_reflns_threshold_expression >2sigma(I)
_cod_data_source_file om0102854.cif
_cod_data_source_block compound4
_cod_depositor_comments
;
The following automatic conversions were performed:

'_symmetry_cell_setting' value 'Monoclinic' changed to 'monoclinic'
according to /home/saulius/struct/CIF-dictionaries/cif_core.dic
dictionary named 'cif_core.dic' version 2.4.2 from
2011-04-26.

'_exptl_absorpt_correction_type' value 'Psi-scan'
changed to 'psi-scan' according to
/home/saulius/struct/CIF-dictionaries/cif_core.dic dictionary named
'cif_core.dic' version 2.4.2 from 2011-04-26.

Automatic conversion script
Id: cif_fix_values 1715 2011-07-08 13:25:40Z adriana 
;
_cod_original_sg_symbol_H-M P2(1)/n
_cod_database_code 4077343

loop_
_symmetry_equiv_pos_as_xyz
'x, y, z'
'-x+1/2, y+1/2, -z+1/2'
'-x, -y, -z'
'x-1/2, -y-1/2, z-1/2'

loop_
_atom_site_label
_atom_site_type_symbol
_atom_site_fract_x
_atom_site_fract_y
_atom_site_fract_z
_atom_site_U_iso_or_equiv
_atom_site_adp_type
_atom_site_occupancy
_atom_site_symmetry_multiplicity
_atom_site_calc_flag
_atom_site_refinement_flags
_atom_site_disorder_assembly
_atom_site_disorder_group
Ru1 Ru 0.81367(6) 0.07752(3) 0.63133(4) 0.02684(17) Uani 1 1 d . . .
Ru2 Ru 0.59351(6) -0.00132(3) 0.73672(4) 0.02620(17) Uani 1 1 d . . .
C101 C 1.0157(10) 0.0525(5) 0.6532(6) 0.042(2) Uani 1 1 d . . .
O101 O 1.1329(7) 0.0400(4) 0.6660(6) 0.070(2) Uani 1 1 d . . .
C102 C 0.8673(9) 0.1736(4) 0.6353(5) 0.0360(17) Uani 1 1 d . . .
O102 O 0.9035(9) 0.2276(3) 0.6341(5) 0.0583(19) Uani 1 1 d . . .
C103 C 0.8062(10) 0.0761(5) 0.5157(6) 0.043(2) Uani 1 1 d . . .
O103 O 0.7888(9) 0.0728(4) 0.4459(4) 0.064(2) Uani 1 1 d . . .
C201 C 0.6796(9) -0.0647(5) 0.8083(5) 0.0375(18) Uani 1 1 d . . .
O201 O 0.7269(8) -0.1045(4) 0.8522(5) 0.0599(19) Uani 1 1 d . . .
C202 C 0.4207(9) -0.0543(4) 0.7367(5) 0.0383(18) Uani 1 1 d . . .
O202 O 0.3212(7) -0.0833(4) 0.7458(4) 0.0540(17) Uani 1 1 d . . .
N1 N 0.7615(6) 0.0673(3) 0.7500(4) 0.0250(12) Uani 1 1 d . . .
C1 C 0.7655(8) 0.1071(4) 0.8125(5) 0.0294(15) Uani 1 1 d . . .
C2 C 0.8791(5) 0.1551(3) 0.8266(3) 0.0372(18) Uani 1 1 d G . .
C3 C 1.0241(5) 0.1360(2) 0.8391(4) 0.0415(19) Uani 1 1 d G . .
H3 H 1.0516 0.0856 0.8392 0.050 Uiso 1 1 calc R . .
C4 C 1.1279(4) 0.1920(3) 0.8514(4) 0.048(2) Uani 1 1 d G . .
H4 H 1.2249 0.1792 0.8598 0.057 Uiso 1 1 calc R . .
C5 C 1.0868(6) 0.2672(3) 0.8512(4) 0.057(3) Uani 1 1 d G . .
H5 H 1.1562 0.3047 0.8595 0.068 Uiso 1 1 calc R . .
C6 C 0.9418(7) 0.2863(2) 0.8388(4) 0.058(3) Uani 1 1 d G . .
H6 H 0.9143 0.3366 0.8386 0.069 Uiso 1 1 calc R . .
C7 C 0.8380(5) 0.2303(3) 0.8264(4) 0.0403(19) Uani 1 1 d G . .
H7 H 0.7410 0.2431 0.8181 0.048 Uiso 1 1 calc R . .
C8 C 0.6526(9) 0.0980(4) 0.8679(5) 0.0309(16) Uani 1 1 d . . .
C9 C 0.6444(9) 0.1349(4) 0.9396(5) 0.0359(17) Uani 1 1 d . . .
H9 H 0.7188 0.1671 0.9586 0.043 Uiso 1 1 calc R . .
C10 C 0.5277(10) 0.1258(5) 0.9853(5) 0.043(2) Uani 1 1 d . . .
H10 H 0.5226 0.1523 1.0339 0.051 Uiso 1 1 calc R . .
C11 C 0.4247(11) 0.0794(6) 0.9588(6) 0.051(2) Uani 1 1 d . . .
H11 H 0.3469 0.0721 0.9896 0.061 Uiso 1 1 calc R . .
C12 C 0.4295(9) 0.0421(5) 0.8878(5) 0.0389(18) Uani 1 1 d . . .
H12 H 0.3544 0.0099 0.8698 0.047 Uiso 1 1 calc R . .
C13 C 0.5453(8) 0.0507(4) 0.8405(4) 0.0291(15) Uani 1 1 d . . .
C14 C 0.7334(8) -0.0240(4) 0.6215(5) 0.0285(15) Uani 1 1 d . . .
C15 C 0.5867(8) -0.0282(4) 0.5997(4) 0.0288(15) Uani 1 1 d . . .
H15 H 0.5432 -0.0752 0.5780 0.035 Uiso 1 1 calc R . .
C16 C 0.5072(8) 0.0336(4) 0.6033(4) 0.0281(15) Uani 1 1 d . . .
H16 H 0.4046 0.0361 0.5839 0.034 Uiso 1 1 calc R . .
C17 C 0.5859(8) 0.0919(4) 0.6206(4) 0.0279(15) Uani 1 1 d . . .
C18 C 0.8217(5) -0.0819(2) 0.6178(3) 0.0280(14) Uani 1 1 d G . .
C19 C 0.8082(5) -0.1234(3) 0.5457(3) 0.0335(16) Uani 1 1 d G . .
H19 H 0.7384 -0.1105 0.5037 0.040 Uiso 1 1 calc R . .
C20 C 0.8990(6) -0.1842(3) 0.5361(3) 0.044(2) Uani 1 1 d G . .
H20 H 0.8899 -0.2119 0.4878 0.053 Uiso 1 1 calc R . .
C21 C 1.0033(5) -0.2035(3) 0.5988(4) 0.046(2) Uani 1 1 d G . .
H21 H 1.0640 -0.2442 0.5924 0.055 Uiso 1 1 calc R . .
C22 C 1.0168(5) -0.1620(3) 0.6709(3) 0.044(2) Uani 1 1 d G . .
H22 H 1.0866 -0.1749 0.7129 0.053 Uiso 1 1 calc R . .
C23 C 0.9260(6) -0.1012(3) 0.6805(3) 0.0384(18) Uani 1 1 d G . .
H23 H 0.9351 -0.0735 0.7288 0.046 Uiso 1 1 calc R . .
C24 C 0.5097(5) 0.1525(2) 0.6277(3) 0.0338(16) Uani 1 1 d G . .
C25 C 0.3943(6) 0.1605(3) 0.6749(3) 0.0399(18) Uani 1 1 d G . .
H25 H 0.3715 0.1219 0.7098 0.048 Uiso 1 1 calc R . .
C26 C 0.3128(6) 0.2261(3) 0.6699(4) 0.050(2) Uani 1 1 d G . .
H26 H 0.2356 0.2315 0.7014 0.060 Uiso 1 1 calc R . .
C27 C 0.3468(7) 0.2838(3) 0.6176(4) 0.052(2) Uani 1 1 d G . .
H27 H 0.2923 0.3277 0.6143 0.062 Uiso 1 1 calc R . .
C28 C 0.4622(7) 0.2757(3) 0.5704(4) 0.056(3) Uani 1 1 d G . .
H28 H 0.4850 0.3143 0.5355 0.067 Uiso 1 1 calc R . .
C29 C 0.5437(6) 0.2101(3) 0.5754(3) 0.045(2) Uani 1 1 d G . .
H29 H 0.6209 0.2047 0.5439 0.054 Uiso 1 1 calc R . .
Cl1 Cl 0.9334(8) 0.0386(4) 0.0920(5) 0.0811(18) Uiso 0.50 1 d P A 1
Cl1 Cl 0.921(2) 0.0280(10) 0.0266(11) 0.091(4) Uiso 0.25 1 d P . 2
Cl1 Cl 1.005(2) 0.0333(11) 0.0502(11) 0.099(5) Uiso 0.25 1 d P . 3

loop_
_atom_site_aniso_label
_atom_site_aniso_U_11
_atom_site_aniso_U_22
_atom_site_aniso_U_33
_atom_site_aniso_U_23
_atom_site_aniso_U_13
_atom_site_aniso_U_12
Ru1 0.0284(3) 0.0222(2) 0.0309(3) -0.0020(2) 0.0079(2) -0.0030(2)
Ru2 0.0267(3) 0.0227(2) 0.0293(3) 0.0001(2) 0.0031(2) -0.0026(2)
C101 0.039(5) 0.030(4) 0.058(6) -0.007(4) 0.012(4) -0.006(3)
O101 0.030(4) 0.053(4) 0.126(7) -0.012(5) 0.007(4) 0.003(3)
C102 0.041(4) 0.028(4) 0.041(5) 0.001(3) 0.010(3) -0.006(3)
O102 0.082(5) 0.024(3) 0.071(5) 0.001(3) 0.019(4) -0.015(3)
C103 0.051(5) 0.034(4) 0.045(5) -0.009(4) 0.016(4) -0.022(4)
O103 0.092(6) 0.066(5) 0.036(4) -0.006(3) 0.017(3) -0.027(4)
C201 0.039(4) 0.039(4) 0.036(4) 0.000(3) 0.008(3) -0.003(3)
O201 0.072(5) 0.046(4) 0.063(5) 0.023(3) 0.010(4) 0.014(4)
C202 0.039(4) 0.030(4) 0.048(5) -0.002(3) 0.010(4) -0.012(3)
O202 0.040(3) 0.052(4) 0.070(5) -0.002(3) 0.005(3) -0.021(3)
N1 0.025(3) 0.023(3) 0.027(3) 0.002(2) 0.003(2) 0.000(2)
C1 0.032(4) 0.024(3) 0.033(4) 0.000(3) 0.004(3) 0.001(3)
C2 0.045(5) 0.040(4) 0.029(4) -0.004(3) 0.012(3) -0.008(4)
C3 0.034(4) 0.045(5) 0.045(5) 0.001(4) 0.000(4) -0.004(4)
C4 0.035(5) 0.054(5) 0.054(6) 0.000(4) -0.002(4) -0.010(4)
C5 0.069(7) 0.048(5) 0.057(6) -0.010(5) 0.020(5) -0.019(5)
C6 0.062(7) 0.050(6) 0.066(7) -0.018(5) 0.030(5) -0.022(5)
C7 0.043(5) 0.029(4) 0.051(5) -0.008(4) 0.017(4) 0.001(3)
C8 0.037(4) 0.030(3) 0.026(4) 0.000(3) 0.005(3) 0.002(3)
C9 0.046(5) 0.029(4) 0.034(4) -0.002(3) 0.009(3) -0.006(3)
C10 0.056(6) 0.037(4) 0.037(5) -0.004(3) 0.015(4) 0.005(4)
C11 0.052(5) 0.056(5) 0.050(5) 0.005(5) 0.033(4) 0.002(5)
C12 0.038(4) 0.036(4) 0.045(5) -0.003(4) 0.016(4) -0.003(3)
C13 0.031(4) 0.027(3) 0.030(4) 0.003(3) 0.005(3) 0.000(3)
C14 0.029(4) 0.025(3) 0.032(4) -0.006(3) 0.007(3) -0.003(3)
C15 0.033(4) 0.028(3) 0.025(4) -0.001(3) 0.001(3) -0.009(3)
C16 0.027(4) 0.023(3) 0.032(4) 0.002(3) -0.001(3) 0.006(3)
C17 0.029(4) 0.029(3) 0.025(4) 0.002(3) -0.001(3) 0.004(3)
C18 0.027(3) 0.022(3) 0.034(4) 0.003(3) 0.003(3) -0.002(3)
C19 0.036(4) 0.028(3) 0.037(4) -0.002(3) 0.003(3) -0.007(3)
C20 0.049(5) 0.033(4) 0.052(5) -0.012(4) 0.011(4) -0.002(4)
C21 0.035(4) 0.035(4) 0.068(6) 0.005(4) 0.008(4) -0.004(4)
C22 0.034(4) 0.032(4) 0.067(6) 0.013(4) 0.003(4) -0.004(3)
C23 0.037(4) 0.033(4) 0.045(5) 0.007(3) 0.001(4) -0.004(3)
C24 0.032(4) 0.033(4) 0.037(4) -0.007(3) 0.002(3) -0.001(3)
C25 0.038(4) 0.042(4) 0.040(5) -0.001(4) 0.005(3) -0.002(4)
C26 0.060(6) 0.047(5) 0.042(5) -0.012(4) 0.002(4) 0.016(4)
C27 0.064(6) 0.046(5) 0.046(5) -0.009(4) 0.001(5) 0.012(5)
C28 0.065(7) 0.030(4) 0.072(7) 0.008(4) 0.005(5) 0.011(4)
C29 0.046(5) 0.036(4) 0.053(6) 0.004(4) 0.006(4) 0.002(4)

loop_
_atom_type_symbol
_atom_type_description
_atom_type_scat_dispersion_real
_atom_type_scat_dispersion_imag
_atom_type_scat_source
C C 0.0033 0.0016 'International Tables Vol C Tables 4.2.6.8 and 6.1.1.4'
H H 0.0000 0.0000 'International Tables Vol C Tables 4.2.6.8 and 6.1.1.4'
N N 0.0061 0.0033 'International Tables Vol C Tables 4.2.6.8 and 6.1.1.4'
O O 0.0106 0.0060 'International Tables Vol C Tables 4.2.6.8 and 6.1.1.4'
Ru Ru -1.2594 0.8363 'International Tables Vol C Tables 4.2.6.8 and 6.1.1.4'
Cl Cl 0.1484 0.1585 'International Tables Vol C Tables 4.2.6.8 and 6.1.1.4'

loop_
_geom_angle_atom_site_label_1
_geom_angle_atom_site_label_2
_geom_angle_atom_site_label_3
_geom_angle
C102 Ru1 C103 91.9(4)
C102 Ru1 C101 87.0(4)
C103 Ru1 C101 97.3(4)
C102 Ru1 C14 173.5(4)
C103 Ru1 C14 85.8(3)
C101 Ru1 C14 99.3(3)
C102 Ru1 N1 98.1(3)
C103 Ru1 N1 163.2(3)
C101 Ru1 N1 96.7(3)
C14 Ru1 N1 82.7(3)
C102 Ru1 C17 99.4(3)
C103 Ru1 C17 88.6(4)
C101 Ru1 C17 171.2(3)
C14 Ru1 C17 74.5(3)
N1 Ru1 C17 76.5(3)
C102 Ru1 Ru2 127.2(3)
C103 Ru1 Ru2 125.6(2)
C101 Ru1 Ru2 118.1(3)
C14 Ru1 Ru2 50.7(2)
N1 Ru1 Ru2 38.21(16)
C17 Ru1 Ru2 53.1(2)
C201 Ru2 C202 91.0(4)
C201 Ru2 N1 90.8(3)
C202 Ru2 N1 169.9(3)
C201 Ru2 C13 81.6(3)
C202 Ru2 C13 88.4(3)
N1 Ru2 C13 82.0(3)
C201 Ru2 C15 119.3(3)
C202 Ru2 C15 87.1(3)
N1 Ru2 C15 100.7(2)
C13 Ru2 C15 158.7(3)
C201 Ru2 C16 152.3(3)
C202 Ru2 C16 85.0(3)
N1 Ru2 C16 98.0(3)
C13 Ru2 C16 125.5(3)
C15 Ru2 C16 33.3(3)
C201 Ru2 C14 99.7(3)
C202 Ru2 C14 116.3(3)
N1 Ru2 C14 73.2(2)
C13 Ru2 C14 155.2(3)
C15 Ru2 C14 33.9(3)
C16 Ru2 C14 58.7(3)
C201 Ru2 C17 154.3(3)
C202 Ru2 C17 111.6(3)
N1 Ru2 C17 69.2(2)
C13 Ru2 C17 110.0(3)
C15 Ru2 C17 53.1(2)
C16 Ru2 C17 30.4(2)
C14 Ru2 C17 60.0(2)
C201 Ru2 Ru1 111.8(3)
C202 Ru2 Ru1 146.7(3)
N1 Ru2 Ru1 39.97(17)
C13 Ru2 Ru1 117.9(2)
C15 Ru2 Ru1 60.82(18)
C16 Ru2 Ru1 63.41(19)
C14 Ru2 Ru1 38.57(17)
C17 Ru2 Ru1 42.54(17)
O101 C101 Ru1 178.2(8)
O102 C102 Ru1 175.3(9)
O103 C103 Ru1 173.6(8)
O201 C201 Ru2 177.1(8)
O202 C202 Ru2 172.0(8)
C1 N1 Ru2 113.8(5)
C1 N1 Ru1 137.6(5)
Ru2 N1 Ru1 101.8(3)
N1 C1 C2 117.4(7)
N1 C1 C8 118.8(7)
C2 C1 C8 123.8(7)
C1 C2 C3 126.9(5)
C1 C2 C7 113.1(5)
C3 C2 C7 120.0
C4 C3 C2 120.0
C3 C4 C5 120.0
C4 C5 C6 120.0
C7 C6 C5 120.0
C6 C7 C2 120.0
C9 C8 C13 119.4(7)
C9 C8 C1 126.0(7)
C13 C8 C1 114.5(7)
C8 C9 C10 121.5(8)
C11 C10 C9 118.8(8)
C10 C11 C12 121.0(8)
C11 C12 C13 121.1(8)
C8 C13 C12 118.1(7)
C8 C13 Ru2 110.4(5)
C12 C13 Ru2 131.4(6)
C18 C14 C15 123.4(6)
C18 C14 Ru1 119.1(5)
C15 C14 Ru1 115.7(5)
C18 C14 Ru2 123.1(5)
C15 C14 Ru2 67.7(4)
Ru1 C14 Ru2 90.7(3)
C16 C15 C14 119.1(7)
C16 C15 Ru2 75.5(4)
C14 C15 Ru2 78.4(4)
C17 C16 C15 111.5(7)
C17 C16 Ru2 82.4(5)
C15 C16 Ru2 71.3(4)
C16 C17 C24 112.4(7)
C16 C17 Ru1 117.8(5)
C24 C17 Ru1 129.8(5)
C16 C17 Ru2 67.2(4)
C24 C17 Ru2 117.0(5)
Ru1 C17 Ru2 84.3(2)
C14 C18 C19 116.4(4)
C14 C18 C23 123.6(4)
C19 C18 C23 120.0
C20 C19 C18 120.0
C19 C20 C21 120.0
C20 C21 C22 120.0
C23 C22 C21 120.0
C22 C23 C18 120.0
C17 C24 C25 126.3(5)
C17 C24 C29 113.4(5)
C25 C24 C29 120.0
C24 C25 C26 120.0
C25 C26 C27 120.0
C28 C27 C26 120.0
C27 C28 C29 120.0
C28 C29 C24 120.0

loop_
_geom_bond_atom_site_label_1
_geom_bond_atom_site_label_2
_geom_bond_distance
_geom_bond_site_symmetry_2
Ru1 C102 1.778(8) .
Ru1 C103 1.890(9) .
Ru1 C101 1.936(9) .
Ru1 C14 1.954(7) .
Ru1 N1 2.057(6) .
Ru1 C17 2.129(7) .
Ru1 Ru2 3.1336(17) .
Ru2 C201 1.765(9) .
Ru2 C202 1.866(8) .
Ru2 N1 1.980(6) .
Ru2 C13 2.023(7) .
Ru2 C15 2.292(7) .
Ru2 C16 2.343(7) .
Ru2 C14 2.426(7) .
Ru2 C17 2.520(7) .
C101 O101 1.115(11) .
C102 O102 1.018(9) .
C103 O103 1.143(11) .
C201 O201 1.074(10) .
C202 O202 1.083(10) .
N1 C1 1.243(9) .
C1 C2 1.363(8) .
C1 C8 1.462(11) .
C2 C3 1.3900 .
C2 C7 1.3900 .
C3 C4 1.3900 .
C4 C5 1.3900 .
C5 C6 1.3900 .
C6 C7 1.3900 .
C8 C9 1.355(11) .
C8 C13 1.350(10) .
C9 C10 1.387(12) .
C10 C11 1.309(13) .
C11 C12 1.345(13) .
C12 C13 1.395(10) .
C14 C18 1.323(8) .
C14 C15 1.383(10) .
C15 C16 1.329(10) .
C16 C17 1.286(10) .
C17 C24 1.301(8) .
C18 C19 1.3900 .
C18 C23 1.3900 .
C19 C20 1.3900 .
C20 C21 1.3900 .
C21 C22 1.3900 .
C22 C23 1.3900 .
C24 C25 1.3900 .
C24 C29 1.3900 .
C25 C26 1.3900 .
C26 C27 1.3900 .
C27 C28 1.3900 .
C28 C29 1.3900 .
Cl1 Cl1 2.04(4) 3_755
Cl1 Cl1 2.02(4) 3_755
